data_4061000
loop_
_publ_author_name
'Owen, Gareth R.'
'Hampel, Frank'
'Gladysz, J. A.'

_publ_section_title
;
 Syntheses and Structures of Tetraplatinum Bis(polyynediyl) Complexes
 with Laterally Arrayed sp Carbon Chains
;
_journal_coden_ASTM ORGND7
_journal_issue 25
_journal_name_full Organometallics
_journal_page_first 5893
_journal_page_last 5895
_journal_paper_doi 10.1021/om049354f
_journal_volume 23
_journal_year 2004
_chemical_formula_sum 'C148 H112 Cl8 F20 P8 Pt4'
_chemical_formula_weight 3582.10
_space_group_IT_number 60
_symmetry_cell_setting orthorhombic
_symmetry_space_group_name_Hall '-P 2n 2ab'
_symmetry_space_group_name_H-M 'P b c n'
_cell_angle_alpha 90.00
_cell_angle_beta 90.00
_cell_angle_gamma 90.00
_cell_formula_units_Z 4
_cell_length_a 26.5408(4)
_cell_length_b 22.3417(5)
_cell_length_c 23.4476(5)
_cell_measurement_temperature 173(2)
_cell_volume 13903.6(5)
_diffrn_ambient_temperature 173(2)
_exptl_crystal_density_diffrn 1.711
_cod_depositor_comments
;
The following automatic conversions were performed:
'_symmetry_cell_setting' value 'Orthorhombic' changed to 'orthorhombic'
according to '/home/saulius/struct/CIF-dictionaries/cif_core.dic'
dictionary named 'cif_core.dic' version 2.4.1 from 2010-06-29.

Automatic conversion script
Id: cif_fix_enum 1527 2010-12-29 10:47:43Z saulius 
;
_cod_database_code 4061000

loop_
_symmetry_equiv_pos_as_xyz
'x, y, z'
'-x+1/2, -y+1/2, z+1/2'
'-x, y, -z+1/2'
'x+1/2, -y+1/2, -z'
'-x, -y, -z'
'x-1/2, y-1/2, -z-1/2'
'x, -y, z-1/2'
'-x-1/2, y-1/2, z'

loop_
_atom_site_label
_atom_site_type_symbol
_atom_site_fract_x
_atom_site_fract_y
_atom_site_fract_z
_atom_site_U_iso_or_equiv
_atom_site_adp_type
_atom_site_occupancy
_atom_site_symmetry_multiplicity
_atom_site_calc_flag
_atom_site_refinement_flags
_atom_site_disorder_assembly
_atom_site_disorder_group
Pt1 Pt 0.606233(9) 1.541238(10) -0.254037(10) 0.02370(7) Uani 1 1 d . . .
P1 P 0.60562(7) 1.50191(7) -0.16362(7) 0.0269(4) Uani 1 1 d . . .
C1 C 0.5747(3) 1.4641(3) -0.2801(3) 0.0275(15) Uani 1 1 d . . .
C1B C 0.3956(3) 1.1656(3) -0.3029(2) 0.0255(14) Uani 1 1 d . . .
H1BA H 0.4075 1.2075 -0.3053 0.031 Uiso 1 1 calc R . .
H1BB H 0.3584 1.1662 -0.3005 0.031 Uiso 1 1 calc R . .
C1A C 0.5419(3) 1.5505(3) -0.3816(3) 0.0273(15) Uani 1 1 d . . .
H1AA H 0.5377 1.5729 -0.4177 0.033 Uiso 1 1 calc R . .
H1AB H 0.5494 1.5084 -0.3918 0.033 Uiso 1 1 calc R . .
Pt2 Pt 0.501041(10) 1.114093(9) -0.369725(10) 0.02176(7) Uani 1 1 d . . .
P2 P 0.59644(7) 1.58112(7) -0.34384(7) 0.0268(4) Uani 1 1 d . . .
C2B C 0.4173(3) 1.1362(3) -0.2489(2) 0.0292(14) Uani 1 1 d . . .
H2BA H 0.4185 1.0924 -0.2547 0.035 Uiso 1 1 calc R . .
H2BB H 0.4523 1.1504 -0.2433 0.035 Uiso 1 1 calc R . .
C2A C 0.4914(2) 1.5520(3) -0.3488(3) 0.0315(17) Uani 1 1 d . . .
H2AA H 0.4980 1.5517 -0.3073 0.038 Uiso 1 1 calc R . .
H2AB H 0.4731 1.5894 -0.3581 0.038 Uiso 1 1 calc R . .
P3 P 0.58799(7) 1.11199(7) -0.36836(7) 0.0245(4) Uani 1 1 d . . .
C2 C 0.5584(3) 1.4160(3) -0.2940(3) 0.0317(16) Uani 1 1 d . . .
C3B C 0.3873(3) 1.1494(3) -0.1959(3) 0.0287(15) Uani 1 1 d . . .
H3BA H 0.3520 1.1366 -0.2020 0.034 Uiso 1 1 calc R . .
H3BB H 0.3871 1.1932 -0.1894 0.034 Uiso 1 1 calc R . .
C3A C 0.4587(2) 1.4978(3) -0.3647(3) 0.0269(15) Uani 1 1 d . . .
H3AA H 0.4750 1.4610 -0.3502 0.032 Uiso 1 1 calc R . .
H3AB H 0.4570 1.4946 -0.4068 0.032 Uiso 1 1 calc R . .
P4 P 0.41469(7) 1.12516(7) -0.36739(7) 0.0235(4) Uani 1 1 d . . .
C3 C 0.5411(3) 1.3608(3) -0.3112(3) 0.0330(17) Uani 1 1 d . . .
C4 C 0.5284(3) 1.3113(3) -0.3262(3) 0.0346(17) Uani 1 1 d . . .
C5 C 0.5161(3) 1.2544(3) -0.3434(3) 0.0282(15) Uani 1 1 d . . .
C6 C 0.5077(2) 1.2025(3) -0.3572(3) 0.0270(16) Uani 1 1 d . . .
C21 C 0.6420(3) 1.6184(3) -0.2250(3) 0.0262(15) Uani 1 1 d . . .
F22 F 0.56567(16) 1.66602(16) -0.20103(18) 0.0423(11) Uani 1 1 d . . .
C22 C 0.6165(3) 1.6671(3) -0.2043(3) 0.0298(16) Uani 1 1 d . . .
F23 F 0.61177(18) 1.76403(18) -0.16378(19) 0.0541(13) Uani 1 1 d . . .
C23 C 0.6389(3) 1.7185(3) -0.1838(3) 0.0370(18) Uani 1 1 d . . .
C24 C 0.6901(3) 1.7224(3) -0.1861(3) 0.0405(19) Uani 1 1 d . . .
F24 F 0.7138(2) 1.7721(2) -0.1661(2) 0.0704(15) Uani 1 1 d . . .
F25 F 0.76872(18) 1.6793(2) -0.2079(2) 0.0723(16) Uani 1 1 d . . .
C25 C 0.7179(3) 1.6757(3) -0.2071(3) 0.0434(19) Uani 1 1 d . . .
C26 C 0.6934(3) 1.6252(3) -0.2260(3) 0.0319(16) Uani 1 1 d . . .
F26 F 0.72368(16) 1.57991(18) -0.24588(19) 0.0491(11) Uani 1 1 d . . .
C31 C 0.6297(3) 1.4260(3) -0.1600(3) 0.0282(15) Uani 1 1 d . . .
C32 C 0.6700(3) 1.4098(3) -0.1947(3) 0.0423(19) Uani 1 1 d . . .
H32A H 0.6832 1.4380 -0.2210 0.051 Uiso 1 1 calc R . .
C33 C 0.6912(3) 1.3536(3) -0.1915(4) 0.052(2) Uani 1 1 d . . .
H33A H 0.7195 1.3439 -0.2145 0.062 Uiso 1 1 calc R . .
C34 C 0.6716(3) 1.3120(3) -0.1551(4) 0.049(2) Uani 1 1 d . . .
H34A H 0.6854 1.2727 -0.1536 0.059 Uiso 1 1 calc R . .
C35 C 0.6308(3) 1.3276(3) -0.1201(4) 0.056(2) Uani 1 1 d . . .
H35A H 0.6171 1.2990 -0.0944 0.067 Uiso 1 1 calc R . .
C36 C 0.6110(3) 1.3839(3) -0.1229(3) 0.044(2) Uani 1 1 d . . .
H36A H 0.5837 1.3943 -0.0987 0.053 Uiso 1 1 calc R . .
C41 C 0.6429(3) 1.5412(3) -0.1095(3) 0.0326(16) Uani 1 1 d . . .
C42 C 0.6944(3) 1.5358(3) -0.1101(3) 0.044(2) Uani 1 1 d . . .
H42A H 0.7098 1.5113 -0.1382 0.053 Uiso 1 1 calc R . .
C43 C 0.7242(4) 1.5650(4) -0.0709(4) 0.056(2) Uani 1 1 d . . .
H43A H 0.7597 1.5598 -0.0718 0.067 Uiso 1 1 calc R . .
C44 C 0.7029(4) 1.6011(4) -0.0310(4) 0.071(3) Uani 1 1 d . . .
H44A H 0.7233 1.6217 -0.0041 0.085 Uiso 1 1 calc R . .
C45 C 0.6531(5) 1.6070(5) -0.0302(5) 0.103(5) Uani 1 1 d . . .
H45A H 0.6382 1.6317 -0.0020 0.124 Uiso 1 1 calc R . .
C46 C 0.6221(4) 1.5780(5) -0.0697(4) 0.079(3) Uani 1 1 d . . .
H46A H 0.5867 1.5840 -0.0687 0.094 Uiso 1 1 calc R . .
C51 C 0.6474(3) 1.5676(3) -0.3931(3) 0.0317(16) Uani 1 1 d . . .
C52 C 0.6893(3) 1.5354(3) -0.3747(4) 0.046(2) Uani 1 1 d . . .
H52A H 0.6903 1.5197 -0.3371 0.056 Uiso 1 1 calc R . .
C53 C 0.7295(4) 1.5264(4) -0.4113(4) 0.065(3) Uani 1 1 d . . .
H53A H 0.7583 1.5053 -0.3984 0.078 Uiso 1 1 calc R . .
C54 C 0.7280(4) 1.5480(4) -0.4669(4) 0.062(3) Uani 1 1 d . . .
H54A H 0.7552 1.5406 -0.4922 0.074 Uiso 1 1 calc R . .
C55 C 0.6869(4) 1.5800(4) -0.4850(4) 0.058(2) Uani 1 1 d . . .
H55A H 0.6860 1.5956 -0.5227 0.070 Uiso 1 1 calc R . .
C56 C 0.6461(3) 1.5900(4) -0.4481(3) 0.048(2) Uani 1 1 d . . .
H56A H 0.6176 1.6121 -0.4608 0.057 Uiso 1 1 calc R . .
C61 C 0.5916(3) 1.6623(3) -0.3417(3) 0.0271(15) Uani 1 1 d . . .
C62 C 0.6354(3) 1.6968(3) -0.3432(3) 0.0353(17) Uani 1 1 d . . .
H62A H 0.6670 1.6789 -0.3517 0.042 Uiso 1 1 calc R . .
C63 C 0.6324(3) 1.7583(3) -0.3320(3) 0.046(2) Uani 1 1 d . . .
H63A H 0.6620 1.7821 -0.3335 0.055 Uiso 1 1 calc R . .
C64 C 0.5871(4) 1.7845(3) -0.3188(4) 0.051(2) Uani 1 1 d . . .
H64A H 0.5857 1.8262 -0.3109 0.062 Uiso 1 1 calc R . .
C65 C 0.5435(3) 1.7505(3) -0.3171(3) 0.045(2) Uani 1 1 d . . .
H65A H 0.5119 1.7685 -0.3089 0.053 Uiso 1 1 calc R . .
C66 C 0.5469(3) 1.6894(3) -0.3278(3) 0.0368(17) Uani 1 1 d . . .
H66A H 0.5173 1.6657 -0.3253 0.044 Uiso 1 1 calc R . .
C71 C 0.4985(3) 1.0220(3) -0.3767(3) 0.0256(14) Uani 1 1 d . . .
F72 F 0.53815(15) 1.02631(16) -0.46813(15) 0.0356(9) Uani 1 1 d . . .
C72 C 0.5174(3) 0.9932(3) -0.4250(3) 0.0291(15) Uani 1 1 d . . .
F73 F 0.53692(18) 0.90734(18) -0.48069(18) 0.0516(12) Uani 1 1 d . . .
C73 C 0.5167(3) 0.9314(3) -0.4330(3) 0.0385(19) Uani 1 1 d . . .
F74 F 0.49378(19) 0.83655(17) -0.3999(2) 0.0605(14) Uani 1 1 d . . .
C74 C 0.4954(3) 0.8958(3) -0.3916(3) 0.0347(17) Uani 1 1 d . . .
F75 F 0.45663(19) 0.88689(17) -0.30262(19) 0.0544(13) Uani 1 1 d . . .
C75 C 0.4775(3) 0.9214(3) -0.3433(3) 0.0377(17) Uani 1 1 d . . .
F76 F 0.45919(16) 1.00532(16) -0.28824(16) 0.0379(10) Uani 1 1 d . . .
C76 C 0.4786(3) 0.9827(3) -0.3372(3) 0.0286(15) Uani 1 1 d . . .
C81 C 0.6180(3) 1.0380(3) -0.3707(3) 0.0303(16) Uani 1 1 d . . .
C82 C 0.6357(3) 1.0150(3) -0.4228(3) 0.0373(18) Uani 1 1 d . . .
H82A H 0.6364 1.0397 -0.4557 0.045 Uiso 1 1 calc R . .
C83 C 0.6523(3) 0.9558(3) -0.4260(4) 0.044(2) Uani 1 1 d . . .
H83A H 0.6637 0.9402 -0.4614 0.053 Uiso 1 1 calc R . .
C84 C 0.6525(3) 0.9198(3) -0.3784(4) 0.048(2) Uani 1 1 d . . .
H84A H 0.6638 0.8795 -0.3809 0.058 Uiso 1 1 calc R . .
C85 C 0.6362(3) 0.9421(3) -0.3273(4) 0.050(2) Uani 1 1 d . . .
H85A H 0.6370 0.9177 -0.2942 0.060 Uiso 1 1 calc R . .
C86 C 0.6184(3) 1.0012(3) -0.3238(3) 0.0400(19) Uani 1 1 d . . .
H86A H 0.6063 1.0159 -0.2883 0.048 Uiso 1 1 calc R . .
C91 C 0.6182(3) 1.1506(3) -0.4283(3) 0.0305(16) Uani 1 1 d . . .
C92 C 0.6697(3) 1.1585(3) -0.4288(3) 0.047(2) Uani 1 1 d . . .
H92A H 0.6892 1.1459 -0.3970 0.056 Uiso 1 1 calc R . .
C93 C 0.6932(3) 1.1849(4) -0.4753(4) 0.056(2) Uani 1 1 d . . .
H93A H 0.7287 1.1907 -0.4753 0.067 Uiso 1 1 calc R . .
C94 C 0.6645(4) 1.2028(4) -0.5223(3) 0.054(2) Uani 1 1 d . . .
H94A H 0.6804 1.2204 -0.5544 0.065 Uiso 1 1 calc R . .
C95 C 0.6138(4) 1.1948(3) -0.5218(3) 0.051(2) Uani 1 1 d . . .
H95A H 0.5944 1.2074 -0.5536 0.062 Uiso 1 1 calc R . .
C96 C 0.5898(3) 1.1683(3) -0.4752(3) 0.0352(17) Uani 1 1 d . . .
H96A H 0.5543 1.1625 -0.4756 0.042 Uiso 1 1 calc R . .
C101 C 0.3869(3) 1.1685(3) -0.4253(3) 0.0248(15) Uani 1 1 d . . .
C102 C 0.4162(3) 1.1959(3) -0.4673(3) 0.0280(15) Uani 1 1 d . . .
H10A H 0.4519 1.1927 -0.4657 0.034 Uiso 1 1 calc R . .
C103 C 0.3937(3) 1.2279(3) -0.5114(3) 0.045(2) Uani 1 1 d . . .
H10B H 0.4139 1.2458 -0.5401 0.054 Uiso 1 1 calc R . .
C104 C 0.3414(3) 1.2335(3) -0.5132(3) 0.044(2) Uani 1 1 d . . .
H10C H 0.3260 1.2555 -0.5431 0.053 Uiso 1 1 calc R . .
C105 C 0.3127(3) 1.2076(3) -0.4725(3) 0.0421(19) Uani 1 1 d . . .
H10D H 0.2771 1.2122 -0.4738 0.051 Uiso 1 1 calc R . .
C106 C 0.3344(3) 1.1739(3) -0.4284(3) 0.0345(17) Uani 1 1 d . . .
H10E H 0.3137 1.1549 -0.4008 0.041 Uiso 1 1 calc R . .
C111 C 0.3759(3) 1.0574(3) -0.3686(3) 0.0277(15) Uani 1 1 d . . .
C112 C 0.3823(3) 1.0171(3) -0.4140(3) 0.0292(16) Uani 1 1 d . . .
H11A H 0.4045 1.0268 -0.4443 0.035 Uiso 1 1 calc R . .
C113 C 0.3564(3) 0.9635(3) -0.4148(3) 0.0410(19) Uani 1 1 d . . .
H11B H 0.3617 0.9361 -0.4452 0.049 Uiso 1 1 calc R . .
C114 C 0.3231(3) 0.9493(3) -0.3720(3) 0.049(2) Uani 1 1 d . . .
H11C H 0.3051 0.9125 -0.3733 0.059 Uiso 1 1 calc R . .
C115 C 0.3157(3) 0.9886(3) -0.3270(3) 0.0432(19) Uani 1 1 d . . .
H11D H 0.2931 0.9790 -0.2970 0.052 Uiso 1 1 calc R . .
C116 C 0.3419(3) 1.0423(3) -0.3266(3) 0.0323(16) Uani 1 1 d . . .
H11E H 0.3362 1.0697 -0.2963 0.039 Uiso 1 1 calc R . .
C100 C -0.0242(4) 1.1734(4) 0.0273(4) 0.071(3) Uani 1 1 d . . .
H10F H 0.0015 1.1924 0.0519 0.086 Uiso 1 1 calc R . .
H10G H -0.0577 1.1879 0.0399 0.086 Uiso 1 1 calc R . .
Cl12 Cl -0.02156(13) 1.09702(12) 0.03624(11) 0.0866(9) Uani 1 1 d . . .
Cl11 Cl -0.01427(11) 1.19536(10) -0.04267(11) 0.0724(8) Uani 1 1 d . . .
C200 C 0.807(2) 0.8251(9) -0.339(3) 0.69(8) Uani 0.700(5) 1 d PD . .
H20A H 0.8151 0.8096 -0.3019 0.830 Uiso 0.700(5) 1 d PR . .
H20B H 0.7796 0.8009 -0.3525 0.830 Uiso 0.700(5) 1 d PR . .
Cl21 Cl 0.84113(18) 0.80169(18) -0.3908(2) 0.0979(13) Uani 0.700(5) 1 d PD . .
Cl22 Cl 0.77068(19) 0.88336(18) -0.3401(2) 0.0979(13) Uani 0.700(5) 1 d PD . .
C201 C 0.843(9) 0.818(8) -0.329(5) 0.69(8) Uani 0.30 1 d PD . .
H20C H 0.8478 0.8381 -0.2928 0.830 Uiso 0.300(5) 1 d PR . .
H20D H 0.8741 0.7994 -0.3401 0.830 Uiso 0.300(5) 1 d PR . .
Cl2A Cl 0.8214(5) 0.8742(5) -0.3714(5) 0.0979(13) Uani 0.30 1 d PD . .
Cl2B Cl 0.7760(5) 0.7650(5) -0.3197(6) 0.0979(13) Uani 0.30 1 d PD . .

loop_
_atom_site_aniso_label
_atom_site_aniso_U_11
_atom_site_aniso_U_22
_atom_site_aniso_U_33
_atom_site_aniso_U_23
_atom_site_aniso_U_13
_atom_site_aniso_U_12
Pt1 0.02328(13) 0.01406(12) 0.03376(14) -0.00009(11) -0.00082(12) -0.00186(9)
P1 0.0242(10) 0.0187(8) 0.0378(9) 0.0010(7) 0.0003(8) 0.0015(7)
C1 0.032(4) 0.020(3) 0.031(3) -0.001(3) -0.005(3) -0.001(3)
C1B 0.029(4) 0.020(3) 0.027(3) -0.004(3) -0.006(3) 0.001(3)
C1A 0.028(4) 0.022(3) 0.031(3) -0.002(3) 0.003(3) -0.005(3)
Pt2 0.02553(14) 0.01466(12) 0.02509(12) -0.00219(9) -0.00050(12) -0.00151(12)
P2 0.0250(10) 0.0213(8) 0.0341(9) 0.0007(7) 0.0014(8) -0.0023(7)
C2B 0.030(4) 0.029(3) 0.028(3) 0.004(3) -0.005(3) 0.012(3)
C2A 0.032(5) 0.023(3) 0.039(4) -0.004(3) 0.001(3) 0.001(3)
P3 0.0268(10) 0.0213(8) 0.0255(8) 0.0001(7) 0.0014(7) -0.0031(7)
C2 0.037(5) 0.022(3) 0.037(4) 0.000(3) 0.000(3) -0.002(3)
C3B 0.025(4) 0.028(4) 0.033(3) 0.005(3) -0.004(3) 0.005(3)
C3A 0.023(4) 0.021(3) 0.037(4) -0.002(3) 0.001(3) -0.001(3)
P4 0.0263(10) 0.0198(8) 0.0243(8) 0.0002(7) -0.0021(7) 0.0001(7)
C3 0.042(5) 0.021(3) 0.037(4) 0.000(3) 0.003(3) -0.003(3)
C4 0.038(5) 0.024(4) 0.041(4) 0.002(3) -0.002(3) 0.000(3)
C5 0.036(4) 0.023(3) 0.025(3) -0.001(3) -0.004(3) -0.001(3)
C6 0.030(5) 0.023(3) 0.028(3) 0.000(3) 0.002(3) 0.001(3)
C21 0.028(4) 0.014(3) 0.037(4) 0.002(3) -0.004(3) -0.003(3)
F22 0.037(3) 0.030(2) 0.060(3) -0.009(2) 0.008(2) -0.0028(19)
C22 0.034(4) 0.025(3) 0.031(4) -0.001(3) 0.000(3) -0.009(3)
F23 0.066(4) 0.030(2) 0.066(3) -0.019(2) 0.015(3) -0.005(2)
C23 0.051(5) 0.023(4) 0.037(4) -0.006(3) 0.007(4) -0.007(4)
C24 0.044(5) 0.025(4) 0.053(5) -0.008(3) -0.002(4) -0.015(4)
F24 0.068(4) 0.048(3) 0.095(4) -0.026(3) 0.001(3) -0.031(3)
F25 0.034(3) 0.063(3) 0.120(5) -0.025(3) -0.008(3) -0.013(3)
C25 0.031(5) 0.043(4) 0.057(5) -0.003(4) -0.004(4) -0.012(4)
C26 0.029(4) 0.025(4) 0.041(4) 0.004(3) -0.005(3) 0.002(3)
F26 0.031(2) 0.035(2) 0.082(3) -0.006(2) -0.006(2) 0.0021(19)
C31 0.028(4) 0.018(3) 0.039(4) 0.001(3) -0.001(3) 0.004(3)
C32 0.047(5) 0.028(4) 0.052(5) 0.012(3) 0.011(4) 0.009(4)
C33 0.050(6) 0.039(5) 0.067(6) 0.005(4) 0.019(4) 0.018(4)
C34 0.046(6) 0.023(4) 0.077(6) 0.003(4) 0.000(5) 0.012(4)
C35 0.053(6) 0.027(4) 0.087(7) 0.018(4) 0.014(5) 0.009(4)
C36 0.047(5) 0.026(4) 0.059(5) 0.013(3) 0.015(4) 0.013(4)
C41 0.034(4) 0.024(4) 0.040(4) 0.007(3) -0.007(3) -0.002(3)
C42 0.042(5) 0.049(5) 0.041(4) -0.006(4) 0.001(4) -0.011(4)
C43 0.047(6) 0.054(5) 0.067(6) 0.007(5) -0.015(5) -0.021(5)
C44 0.064(8) 0.072(7) 0.077(7) -0.025(6) -0.031(6) -0.008(6)
C45 0.069(9) 0.145(11) 0.095(8) -0.085(8) -0.023(7) 0.028(8)
C46 0.037(6) 0.107(8) 0.092(7) -0.059(7) -0.014(5) 0.017(6)
C51 0.025(4) 0.031(4) 0.039(4) -0.010(3) 0.003(3) -0.007(3)
C52 0.034(5) 0.048(5) 0.057(5) -0.001(4) 0.011(4) 0.007(4)
C53 0.047(6) 0.072(6) 0.076(6) -0.004(5) 0.022(5) 0.017(5)
C54 0.039(6) 0.075(7) 0.071(6) -0.012(5) 0.023(5) -0.003(5)
C55 0.051(6) 0.080(7) 0.044(5) 0.007(5) 0.012(4) -0.013(5)
C56 0.044(6) 0.055(5) 0.045(5) -0.004(4) 0.005(4) -0.003(4)
C61 0.033(4) 0.021(3) 0.028(3) 0.004(3) -0.003(3) -0.002(3)
C62 0.037(5) 0.030(4) 0.039(4) 0.005(3) -0.003(3) -0.005(3)
C63 0.057(6) 0.027(4) 0.054(5) 0.010(4) -0.006(4) -0.014(4)
C64 0.071(7) 0.016(4) 0.067(6) 0.003(4) -0.006(5) -0.006(4)
C65 0.053(6) 0.026(4) 0.054(5) -0.001(3) 0.012(4) 0.004(4)
C66 0.032(5) 0.024(4) 0.054(5) 0.001(3) 0.003(4) -0.005(3)
C71 0.027(4) 0.018(3) 0.032(3) -0.001(2) -0.005(3) -0.001(3)
F72 0.042(3) 0.033(2) 0.032(2) -0.0039(17) 0.0028(18) -0.0012(19)
C72 0.030(4) 0.025(3) 0.032(4) -0.005(3) -0.004(3) -0.001(3)
F73 0.068(4) 0.034(2) 0.053(3) -0.023(2) -0.004(2) 0.015(2)
C73 0.043(5) 0.029(4) 0.044(4) -0.014(3) -0.008(4) 0.010(3)
F74 0.084(4) 0.0122(19) 0.085(4) -0.006(2) -0.014(3) 0.002(2)
C74 0.043(5) 0.017(3) 0.044(4) -0.005(3) -0.011(4) 0.000(3)
F75 0.071(4) 0.030(2) 0.063(3) 0.020(2) 0.004(3) -0.006(2)
C75 0.043(5) 0.022(4) 0.049(4) 0.007(3) -0.002(4) -0.001(3)
F76 0.047(3) 0.032(2) 0.035(2) 0.0040(18) 0.0054(19) 0.0058(19)
C76 0.029(4) 0.021(3) 0.036(4) -0.002(3) -0.002(3) 0.001(3)
C81 0.026(4) 0.023(3) 0.042(4) -0.002(3) -0.002(3) -0.001(3)
C82 0.035(5) 0.034(4) 0.043(4) -0.005(3) 0.006(3) 0.002(3)
C83 0.038(5) 0.035(4) 0.059(5) -0.014(4) 0.013(4) -0.002(4)
C84 0.052(6) 0.024(4) 0.069(6) -0.004(4) -0.002(4) -0.001(4)
C85 0.058(6) 0.027(4) 0.066(6) 0.008(4) -0.004(5) 0.001(4)
C86 0.052(5) 0.029(4) 0.038(4) 0.001(3) 0.003(4) -0.004(4)
C91 0.037(5) 0.024(3) 0.030(3) -0.004(3) 0.003(3) -0.005(3)
C92 0.037(5) 0.053(5) 0.050(5) 0.011(4) 0.002(4) -0.013(4)
C93 0.039(5) 0.068(6) 0.060(5) 0.015(5) 0.011(4) -0.020(5)
C94 0.070(7) 0.048(5) 0.044(5) 0.013(4) 0.017(5) -0.010(5)
C95 0.070(7) 0.044(5) 0.041(4) 0.007(4) 0.006(4) 0.000(5)
C96 0.040(5) 0.033(4) 0.032(4) 0.001(3) 0.002(3) -0.003(3)
C101 0.031(4) 0.019(3) 0.025(3) -0.002(3) -0.006(3) 0.002(3)
C102 0.036(4) 0.020(3) 0.028(3) -0.005(3) 0.000(3) 0.003(3)
C103 0.058(6) 0.036(4) 0.042(4) 0.012(3) 0.011(4) -0.003(4)
C104 0.056(6) 0.043(5) 0.034(4) 0.012(3) -0.006(4) 0.011(4)
C105 0.040(5) 0.037(4) 0.050(5) 0.009(4) -0.010(4) 0.002(4)
C106 0.045(5) 0.023(3) 0.035(4) -0.003(3) 0.000(3) -0.005(3)
C111 0.025(4) 0.027(3) 0.031(3) 0.002(3) -0.008(3) -0.001(3)
C112 0.035(4) 0.028(4) 0.024(3) -0.003(3) -0.003(3) -0.003(3)
C113 0.053(6) 0.029(4) 0.040(4) -0.008(3) -0.008(4) -0.007(4)
C114 0.060(6) 0.031(4) 0.055(5) 0.012(4) -0.015(4) -0.023(4)
C115 0.045(5) 0.043(5) 0.041(4) 0.007(4) 0.004(4) -0.015(4)
C116 0.032(4) 0.030(4) 0.035(4) 0.002(3) 0.002(3) -0.001(3)
C100 0.098(9) 0.055(6) 0.060(6) -0.012(5) 0.007(6) -0.007(6)
Cl12 0.127(3) 0.0632(16) 0.0697(16) 0.0175(13) -0.0254(17) 0.0116(17)
Cl11 0.104(2) 0.0492(13) 0.0636(15) -0.0001(12) 0.0100(14) -0.0079(13)
C200 0.59(17) 1.25(16) 0.24(5) -0.31(7) -0.03(8) 0.69(13)
Cl21 0.099(3) 0.0702(17) 0.125(3) 0.0009(16) -0.0186(19) 0.0019(17)
Cl22 0.099(3) 0.0702(17) 0.125(3) 0.0009(16) -0.0186(19) 0.0019(17)
C201 0.59(17) 1.25(16) 0.24(5) -0.31(7) -0.03(8) 0.69(13)
Cl2A 0.099(3) 0.0702(17) 0.125(3) 0.0009(16) -0.0186(19) 0.0019(17)
Cl2B 0.099(3) 0.0702(17) 0.125(3) 0.0009(16) -0.0186(19) 0.0019(17)

loop_
_geom_bond_atom_site_label_1
_geom_bond_atom_site_label_2
_geom_bond_distance
_geom_bond_site_symmetry_2
_geom_bond_publ_flag
Pt1 C1 2.011(6) . ?
Pt1 C21 2.082(6) . ?
Pt1 P1 2.2951(17) . ?
Pt1 P2 2.3012(17) . ?
Pt1 Pt2 10.3065(3) . ?
P1 C31 1.814(6) . ?
P1 C3A 1.834(7) 3_654 ?
P1 C41 1.833(7) . ?
C1 C2 1.203(8) . ?
C1B C2B 1.538(8) . ?
C1B P4 1.832(6) . ?
C1A C2A 1.547(9) . ?
C1A P2 1.830(7) . ?
Pt2 C6 2.005(6) . ?
Pt2 C71 2.065(6) . ?
Pt2 P4 2.3059(18) . ?
Pt2 P3 2.3083(18) . ?
P2 C51 1.805(7) . ?
P2 C61 1.818(6) . ?
C2B C3B 1.505(9) . ?
C2A C3A 1.537(8) . ?
P3 C91 1.834(7) . ?
P3 C81 1.835(7) . ?
P3 C3B 1.844(6) 3_654 ?
C2 C3 1.377(9) . ?
C3B P3 1.844(6) 3_654 ?
C3A P1 1.834(7) 3_654 ?
P4 C101 1.823(6) . ?
P4 C111 1.831(7) . ?
C3 C4 1.208(9) . ?
C4 C5 1.373(9) . ?
C5 C6 1.224(9) . ?
C21 C22 1.371(9) . ?
C21 C26 1.375(9) . ?
F22 C22 1.350(8) . ?
C22 C23 1.379(9) . ?
F23 C23 1.333(8) . ?
C23 C24 1.362(10) . ?
C24 F24 1.358(7) . ?
C24 C25 1.370(10) . ?
F25 C25 1.352(9) . ?
C25 C26 1.374(9) . ?
C26 F26 1.373(8) . ?
C31 C36 1.373(9) . ?
C31 C32 1.393(9) . ?
C32 C33 1.377(10) . ?
C33 C34 1.366(11) . ?
C34 C35 1.402(11) . ?
C35 C36 1.367(10) . ?
C41 C46 1.361(11) . ?
C41 C42 1.372(10) . ?
C42 C43 1.376(11) . ?
C43 C44 1.359(13) . ?
C44 C45 1.327(14) . ?
C45 C46 1.398(13) . ?
C51 C56 1.383(10) . ?
C51 C52 1.391(10) . ?
C52 C53 1.383(11) . ?
C53 C54 1.390(12) . ?
C54 C55 1.371(12) . ?
C55 C56 1.404(11) . ?
C61 C66 1.371(9) . ?
C61 C62 1.397(9) . ?
C62 C63 1.400(10) . ?
C63 C64 1.371(11) . ?
C64 C65 1.386(11) . ?
C65 C66 1.389(9) . ?
C71 C76 1.382(9) . ?
C71 C72 1.396(9) . ?
F72 C72 1.369(7) . ?
C72 C73 1.392(9) . ?
F73 C73 1.351(8) . ?
C73 C74 1.376(11) . ?
F74 C74 1.339(7) . ?
C74 C75 1.356(10) . ?
F75 C75 1.344(8) . ?
C75 C76 1.379(9) . ?
F76 C76 1.356(7) . ?
C81 C86 1.373(9) . ?
C81 C82 1.407(9) . ?
C82 C83 1.397(10) . ?
C83 C84 1.377(11) . ?
C84 C85 1.366(11) . ?
C85 C86 1.404(10) . ?
C91 C92 1.378(10) . ?
C91 C96 1.392(9) . ?
C92 C93 1.389(10) . ?
C93 C94 1.398(12) . ?
C94 C95 1.357(12) . ?
C95 C96 1.395(10) . ?
C101 C106 1.400(9) . ?
C101 C102 1.395(9) . ?
C102 C103 1.392(9) . ?
C103 C104 1.392(11) . ?
C104 C105 1.352(10) . ?
C105 C106 1.403(9) . ?
C111 C116 1.378(9) . ?
C111 C112 1.402(9) . ?
C112 C113 1.382(9) . ?
C113 C114 1.374(11) . ?
C114 C115 1.388(11) . ?
C115 C116 1.386(9) . ?
C100 Cl12 1.721(9) . ?
C100 Cl11 1.733(9) . ?
C200 Cl2A 1.39(2) . ?
C200 Cl21 1.60(2) . ?
C200 C201 1.0(3) . ?
C200 Cl22 1.62(2) . ?
C200 Cl2B 1.64(3) . ?
Cl21 Cl2A 1.762(12) . ?
Cl21 C201 1.50(16) . ?
Cl22 Cl2A 1.547(14) . ?
C201 Cl2A 1.70(3) . ?
